data_7160373
loop_
_publ_author_name
'Yavari, Issa'
'Ahmadi, Mahmoud'
'Ravaghi, Parisa'
'Mohsenzadeh, Ramin'

_publ_section_title
;
 Diastereoselective assembly of dispiro-cyclopentene-linked bisoxindoles
 <i>via</i> annulation involving isatylidene malononitriles and
 benzylamines.
;
_journal_issue 11
_journal_name_full 'Organic &amp; biomolecular chemistry'
_journal_page_first 2712
_journal_page_last 2720
_journal_paper_doi 10.1039/d4ob01811g
_journal_volume 23
_journal_year 2025
_chemical_formula_moiety 'C30 H20 N6 O3, C2 H3 N'
_chemical_formula_sum 'C32 H23 N7 O3'
_chemical_formula_weight 553.57
_space_group_crystal_system monoclinic
_space_group_IT_number 14
_space_group_name_Hall '-P 2ybc'
_space_group_name_H-M_alt 'P 1 21/c 1'
_atom_sites_solution_hydrogens geom
_audit_creation_date 2021-12-07
_audit_creation_method
;
Olex2 1.3
(compiled 2020.11.12 svn.r5f609507 for OlexSys, GUI svn.r6272)
;
_audit_update_record
;
2024-05-28 deposited with the CCDC.	2025-02-10 downloaded from the CCDC.
;
_cell_angle_alpha 90
_cell_angle_beta 101.09(3)
_cell_angle_gamma 90
_cell_formula_units_Z 4
_cell_length_a 11.230(2)
_cell_length_b 14.496(3)
_cell_length_c 17.861(4)
_cell_measurement_reflns_used 20409
_cell_measurement_temperature 290
_cell_measurement_theta_max 26.4
_cell_measurement_theta_min 1.8
_cell_volume 2853.3(10)
_computing_cell_refinement 'Automar software package (3.3a, 2015)'
_computing_data_collection 'MAR345 dtb Program (1.24-4, 2013)'
_computing_data_reduction 'Automar software package (3.3a, 2015)'
_computing_molecular_graphics 'DIAMOND (Brandenburg, 1999)'
_computing_publication_material 'PLATON (2018)'
_computing_structure_refinement 'SHELXL-2016/6 (Sheldrick, 2016)'
_computing_structure_solution 'SHELXT 2018/2 (Sheldrick, 2018)'
_diffrn_ambient_temperature 290
_diffrn_detector 'image-plate detector'
_diffrn_detector_area_resol_mean 0.81
_diffrn_detector_type MAR345-dtb
_diffrn_measured_fraction_theta_full 0.971
_diffrn_measured_fraction_theta_max 0.969
_diffrn_measurement_device 'one-circle diffractometer'
_diffrn_measurement_device_type MAR-345dtb
_diffrn_measurement_method 'image-plate detector - phi oscillation'
_diffrn_radiation_monochromator mirrors
_diffrn_radiation_probe x-ray
_diffrn_radiation_type MoK\a
_diffrn_radiation_wavelength 0.71073
_diffrn_reflns_av_R_equivalents 0.0651
_diffrn_reflns_av_unetI/netI 0.0376
_diffrn_reflns_Laue_measured_fraction_full 0.971
_diffrn_reflns_Laue_measured_fraction_max 0.969
_diffrn_reflns_limit_h_max 14
_diffrn_reflns_limit_h_min -14
_diffrn_reflns_limit_k_max 17
_diffrn_reflns_limit_k_min -17
_diffrn_reflns_limit_l_max 22
_diffrn_reflns_limit_l_min -22
_diffrn_reflns_number 20409
_diffrn_reflns_point_group_measured_fraction_full 0.971
_diffrn_reflns_point_group_measured_fraction_max 0.969
_diffrn_reflns_theta_full 25.242
_diffrn_reflns_theta_max 26.365
_diffrn_reflns_theta_min 1.823
_diffrn_source 'fine-focus sealed tube'
_diffrn_source_target Mo
_exptl_absorpt_coefficient_mu 0.087
_exptl_absorpt_correction_T_max 1.03811
_exptl_absorpt_correction_T_min 0.95136
_exptl_absorpt_correction_type multi-scan
_exptl_absorpt_process_details 'R.H. Blessing, Acta Crystallogr., Sect A 1995, 51, 33-38'
_exptl_crystal_colour yellow
_exptl_crystal_colour_primary yellow
_exptl_crystal_density_diffrn 1.289
_exptl_crystal_density_method 'not measured'
_exptl_crystal_description block
_exptl_crystal_F_000 1152
_exptl_crystal_size_max 0.3
_exptl_crystal_size_mid 0.25
_exptl_crystal_size_min 0.1
_refine_diff_density_max 0.431
_refine_diff_density_min -0.243
_refine_diff_density_rms 0.047
_refine_ls_extinction_method none
_refine_ls_goodness_of_fit_ref 1.144
_refine_ls_hydrogen_treatment constr
_refine_ls_matrix_type full
_refine_ls_number_parameters 381
_refine_ls_number_reflns 5642
_refine_ls_number_restraints 0
_refine_ls_restrained_S_all 1.144
_refine_ls_R_factor_all 0.1022
_refine_ls_R_factor_gt 0.0807
_refine_ls_shift/su_max 0.000
_refine_ls_shift/su_mean 0.000
_refine_ls_structure_factor_coef Fsqd
_refine_ls_weighting_details 'w=1/[\s^2^(Fo^2^)+(0.0711P)^2^+2.0024P] where P=(Fo^2^+2Fc^2^)/3'
_refine_ls_weighting_scheme calc
_refine_ls_wR_factor_gt 0.1908
_refine_ls_wR_factor_ref 0.2038
_reflns_Friedel_coverage 0.000
_reflns_number_gt 4537
_reflns_number_total 5642
_reflns_threshold_expression 'I > 2\s(I)'
_cod_data_source_file d4ob01811g2.cif
_cod_data_source_block 2_pl
_cod_depositor_comments 'Adding full bibliography for 7160373.cif.'
_cod_database_code 7160373
_shelx_shelxl_version_number 2018/3
_shelx_space_group_comment
;
The symmetry employed for this shelxl refinement is uniquely defined
by the following loop, which should always be used as a source of
symmetry information in preference to the above space-group names.
They are only intended as comments.
;
_shelx_estimated_absorpt_t_max 0.991
_shelx_estimated_absorpt_t_min 0.975
_olex2_refinement_description
;
1. Fixed Uiso
 At 1.2 times of:
  All C(H) groups, All N(H) groups
 At 1.5 times of:
  All C(H,H,H) groups
2.a Ternary CH refined with riding coordinates:
 C22(H22)
2.b Aromatic/amide H refined with riding coordinates:
 N7(H7), N2(H2), N5(H5), C4(H4), C28(H28), C18(H18), C24(H24), C19(H19),
 C27(H27), C16(H16), C26(H26), C5(H5A), C2(H2A), C25(H25), C17(H17), C3(H3)
2.c Idealised Me refined as rotating group:
 C29(H29A,H29B,H29C), C32(H32A,H32B,H32C)
;
_olex2_submission_special_instructions 'No special instructions were received'

loop_
_space_group_symop_operation_xyz
'x, y, z'
'-x, y+1/2, -z+1/2'
'-x, -y, -z'
'x, -y-1/2, z-1/2'

loop_
_atom_site_label
_atom_site_type_symbol
_atom_site_fract_x
_atom_site_fract_y
_atom_site_fract_z
_atom_site_U_iso_or_equiv
_atom_site_adp_type
_atom_site_occupancy
_atom_site_site_symmetry_order
_atom_site_calc_flag
_atom_site_refinement_flags_posn
_atom_site_refinement_flags_adp
_atom_site_refinement_flags_occupancy
_atom_site_disorder_assembly
_atom_site_disorder_group
O1 O 0.8500(2) 0.54050(14) 0.21128(13) 0.0581(6) Uani 1 1 d . . . . .
O3 O 0.59689(19) 0.46240(14) 0.17112(11) 0.0527(5) Uani 1 1 d . . . . .
O2 O 0.8869(2) 0.20913(16) 0.34115(15) 0.0699(7) Uani 1 1 d . . . . .
N1 N 1.1013(3) 0.4575(2) 0.46036(17) 0.0804(10) Uani 1 1 d . . . . .
N4 N 0.5978(3) 0.2545(2) 0.31045(18) 0.0708(8) Uani 1 1 d . . . . .
N6 N 0.5782(2) 0.51679(17) 0.28895(13) 0.0492(6) Uani 1 1 d . . . . .
N7 N 0.7450(2) 0.48530(16) 0.39448(13) 0.0461(6) Uani 1 1 d . . . . .
H7 H 0.784392 0.505566 0.437417 0.055 Uiso 1 1 calc R U . . .
C23 C 0.5890(3) 0.5935(2) 0.41312(16) 0.0473(7) Uani 1 1 d . . . . .
C30 C 0.6285(3) 0.46492(18) 0.24710(15) 0.0432(6) Uani 1 1 d . . . . .
C11 C 0.8032(2) 0.43468(17) 0.35052(14) 0.0400(6) Uani 1 1 d . . . . .
C20 C 0.8131(3) 0.3458(3) 0.09690(18) 0.0647(9) Uani 1 1 d . . . . .
C13 C 0.6591(3) 0.3123(2) 0.29647(17) 0.0496(7) Uani 1 1 d . . . . .
C9 C 0.9220(3) 0.41408(18) 0.35566(15) 0.0435(6) Uani 1 1 d . . . . .
N2 N 0.8404(3) 0.4396(2) 0.11042(15) 0.0654(8) Uani 1 1 d . . . . .
H2 H 0.855415 0.477455 0.076313 0.079 Uiso 1 1 calc R U . . .
C12 C 0.7270(2) 0.39430(17) 0.27805(14) 0.0406(6) Uani 1 1 d . . . . .
C7 C 0.9454(3) 0.35636(19) 0.28925(15) 0.0440(6) Uani 1 1 d . . . . .
C14 C 0.8241(3) 0.37348(18) 0.22816(15) 0.0427(6) Uani 1 1 d . . . . .
C22 C 0.6150(3) 0.5074(2) 0.37138(15) 0.0461(6) Uani 1 1 d . . . . .
H22 H 0.568469 0.456591 0.387785 0.055 Uiso 1 1 calc R U . . .
C6 C 1.0649(3) 0.3751(2) 0.26421(16) 0.0499(7) Uani 1 1 d . . . . .
C8 C 0.9584(3) 0.2531(2) 0.31221(17) 0.0507(7) Uani 1 1 d . . . . .
N5 N 1.0639(3) 0.22248(19) 0.29497(17) 0.0646(7) Uani 1 1 d . . . . .
H5 H 1.087252 0.165922 0.299469 0.078 Uiso 1 1 calc R U . . .
C21 C 0.8404(3) 0.4631(2) 0.18361(16) 0.0492(7) Uani 1 1 d . . . . .
C4 C 1.2351(4) 0.4519(3) 0.2305(3) 0.0843(12) Uani 1 1 d . . . . .
H4 H 1.271548 0.505619 0.217462 0.101 Uiso 1 1 calc R U . . .
C1 C 1.1304(3) 0.2931(2) 0.26906(18) 0.0574(8) Uani 1 1 d . . . . .
C28 C 0.6045(3) 0.5900(2) 0.49257(17) 0.0592(8) Uani 1 1 d . . . . .
H28 H 0.628385 0.535139 0.518095 0.071 Uiso 1 1 calc R U . . .
C15 C 0.7998(3) 0.3027(2) 0.16488(17) 0.0521(7) Uani 1 1 d . . . . .
C18 C 0.7760(4) 0.2061(4) 0.0295(3) 0.1045(17) Uani 1 1 d . . . . .
H18 H 0.768224 0.172406 -0.015468 0.125 Uiso 1 1 calc R U . . .
C24 C 0.5507(3) 0.6748(2) 0.3764(2) 0.0620(8) Uani 1 1 d . . . . .
H24 H 0.538575 0.677910 0.323465 0.074 Uiso 1 1 calc R U . . .
C10 C 1.0193(3) 0.4395(2) 0.41442(18) 0.0540(7) Uani 1 1 d . . . . .
C19 C 0.8001(4) 0.2992(4) 0.0286(2) 0.0897(13) Uani 1 1 d . . . . .
H19 H 0.807347 0.329331 -0.016224 0.108 Uiso 1 1 calc R U . . .
C29 C 0.5142(4) 0.5326(3) 0.1350(2) 0.0809(12) Uani 1 1 d . . . . .
H29A H 0.503525 0.526619 0.080566 0.121 Uiso 1 1 calc R U . . .
H29B H 0.546918 0.592460 0.150090 0.121 Uiso 1 1 calc R U . . .
H29C H 0.437341 0.525506 0.150249 0.121 Uiso 1 1 calc R U . . .
C27 C 0.5847(4) 0.6675(3) 0.5335(2) 0.0748(10) Uani 1 1 d . . . . .
H27 H 0.596001 0.665140 0.586406 0.090 Uiso 1 1 calc R U . . .
C16 C 0.7754(3) 0.2091(2) 0.1646(2) 0.0672(9) Uani 1 1 d . . . . .
H16 H 0.767222 0.178749 0.209241 0.081 Uiso 1 1 calc R U . . .
C26 C 0.5480(4) 0.7484(3) 0.4955(3) 0.0834(12) Uani 1 1 d . . . . .
H26 H 0.535367 0.800875 0.522881 0.100 Uiso 1 1 calc R U . . .
C5 C 1.1185(3) 0.4553(2) 0.2460(2) 0.0639(9) Uani 1 1 d . . . . .
H5A H 1.077261 0.511175 0.244033 0.077 Uiso 1 1 calc R U . . .
C2 C 1.2460(3) 0.2888(3) 0.2539(2) 0.0773(11) Uani 1 1 d . . . . .
H2A H 1.288194 0.233297 0.256625 0.093 Uiso 1 1 calc R U . . .
C25 C 0.5302(4) 0.7518(3) 0.4178(2) 0.0782(11) Uani 1 1 d . . . . .
H25 H 0.503971 0.806348 0.392494 0.094 Uiso 1 1 calc R U . . .
C17 C 0.7633(4) 0.1617(3) 0.0960(3) 0.0957(15) Uani 1 1 d . . . . .
H17 H 0.746225 0.098896 0.094739 0.115 Uiso 1 1 calc R U . . .
C3 C 1.2969(4) 0.3699(4) 0.2344(3) 0.0892(13) Uani 1 1 d . . . . .
H3 H 1.374725 0.368919 0.223618 0.107 Uiso 1 1 calc R U . . .
C31 C 0.8560(7) 0.6498(6) -0.0237(4) 0.141(2) Uani 1 1 d . . . . .
N3 N 0.8455(13) 0.5824(6) -0.0015(5) 0.305(7) Uani 1 1 d . . . . .
C32 C 0.8777(6) 0.7387(5) -0.0488(5) 0.148(2) Uani 1 1 d . . . . .
H32A H 0.901809 0.734940 -0.097426 0.222 Uiso 1 1 calc R U . . .
H32B H 0.941153 0.767270 -0.012506 0.222 Uiso 1 1 calc R U . . .
H32C H 0.804970 0.774826 -0.053589 0.222 Uiso 1 1 calc R U . . .

loop_
_atom_site_aniso_label
_atom_site_aniso_U_11
_atom_site_aniso_U_22
_atom_site_aniso_U_33
_atom_site_aniso_U_23
_atom_site_aniso_U_13
_atom_site_aniso_U_12
O1 0.0644(14) 0.0409(12) 0.0693(14) 0.0019(10) 0.0138(11) -0.0066(9)
O3 0.0579(13) 0.0546(12) 0.0417(10) -0.0023(8) -0.0004(9) 0.0041(9)
O2 0.0748(17) 0.0516(14) 0.0841(16) 0.0108(12) 0.0170(13) 0.0032(12)
N1 0.0556(18) 0.114(3) 0.0656(18) -0.0323(18) -0.0026(15) 0.0104(17)
N4 0.074(2) 0.0578(18) 0.083(2) 0.0026(14) 0.0203(16) -0.0166(15)
N6 0.0469(14) 0.0529(14) 0.0446(12) -0.0042(10) 0.0012(10) 0.0064(11)
N7 0.0437(13) 0.0528(14) 0.0397(12) -0.0070(10) 0.0029(10) 0.0094(10)
C23 0.0402(15) 0.0531(17) 0.0485(15) -0.0048(12) 0.0083(12) 0.0049(12)
C30 0.0422(15) 0.0419(15) 0.0432(14) -0.0026(11) 0.0020(12) -0.0028(11)
C11 0.0451(15) 0.0345(13) 0.0391(13) -0.0004(10) 0.0051(11) -0.0009(11)
C20 0.065(2) 0.079(2) 0.0498(18) -0.0153(16) 0.0092(15) 0.0066(17)
C13 0.0508(17) 0.0456(16) 0.0515(16) -0.0031(12) 0.0077(13) -0.0026(13)
C9 0.0429(15) 0.0429(15) 0.0426(14) -0.0045(11) 0.0027(11) 0.0022(11)
N2 0.078(2) 0.0721(19) 0.0491(15) 0.0064(13) 0.0201(14) 0.0003(15)
C12 0.0438(15) 0.0344(13) 0.0422(14) -0.0036(10) 0.0050(11) -0.0029(11)
C7 0.0432(15) 0.0410(15) 0.0472(15) -0.0071(11) 0.0075(12) 0.0022(11)
C14 0.0460(16) 0.0369(14) 0.0450(14) -0.0055(11) 0.0080(12) -0.0021(11)
C22 0.0432(16) 0.0493(16) 0.0445(15) 0.0001(12) 0.0047(12) 0.0034(12)
C6 0.0463(17) 0.0533(17) 0.0501(16) -0.0132(13) 0.0088(13) -0.0017(13)
C8 0.0558(19) 0.0417(16) 0.0524(16) -0.0031(12) 0.0049(14) 0.0051(13)
N5 0.0662(18) 0.0457(15) 0.0817(19) -0.0029(13) 0.0137(15) 0.0177(13)
C21 0.0485(17) 0.0499(17) 0.0494(16) -0.0003(13) 0.0095(13) -0.0002(13)
C4 0.063(2) 0.086(3) 0.109(3) -0.012(2) 0.031(2) -0.015(2)
C1 0.0544(19) 0.0576(19) 0.0600(19) -0.0134(14) 0.0103(15) 0.0087(14)
C28 0.068(2) 0.0621(19) 0.0485(17) -0.0031(14) 0.0132(15) 0.0063(16)
C15 0.0505(17) 0.0525(17) 0.0519(17) -0.0157(13) 0.0063(13) 0.0021(13)
C18 0.095(3) 0.124(4) 0.089(3) -0.067(3) 0.005(3) 0.008(3)
C24 0.069(2) 0.0553(19) 0.0611(19) -0.0005(15) 0.0118(16) 0.0118(16)
C10 0.0464(17) 0.0605(19) 0.0532(17) -0.0146(14) 0.0045(14) 0.0079(14)
C19 0.094(3) 0.120(4) 0.054(2) -0.028(2) 0.012(2) 0.016(3)
C29 0.091(3) 0.087(3) 0.058(2) 0.0149(18) -0.0032(19) 0.026(2)
C27 0.074(3) 0.090(3) 0.061(2) -0.0239(19) 0.0145(18) 0.001(2)
C16 0.069(2) 0.0505(19) 0.078(2) -0.0238(16) 0.0034(18) -0.0008(16)
C26 0.090(3) 0.071(3) 0.090(3) -0.032(2) 0.019(2) 0.010(2)
C5 0.0528(19) 0.058(2) 0.084(2) -0.0089(16) 0.0218(17) -0.0044(15)
C2 0.056(2) 0.089(3) 0.088(3) -0.017(2) 0.0163(19) 0.018(2)
C25 0.090(3) 0.058(2) 0.084(3) -0.0069(18) 0.010(2) 0.0184(19)
C17 0.091(3) 0.076(3) 0.114(4) -0.057(3) 0.005(3) 0.000(2)
C3 0.059(2) 0.111(4) 0.104(3) -0.019(3) 0.032(2) 0.000(2)
C31 0.187(7) 0.129(6) 0.103(4) 0.031(4) 0.019(4) 0.027(5)
N3 0.58(2) 0.156(7) 0.235(9) 0.104(6) 0.215(11) 0.064(9)
C32 0.110(5) 0.150(6) 0.179(7) -0.020(5) 0.012(4) 0.008(4)

loop_
_atom_type_symbol
_atom_type_description
_atom_type_scat_dispersion_real
_atom_type_scat_dispersion_imag
_atom_type_scat_source
C C 0.0033 0.0016 'International Tables Vol C Tables 4.2.6.8 and 6.1.1.4'
H H 0.0000 0.0000 'International Tables Vol C Tables 4.2.6.8 and 6.1.1.4'
N N 0.0061 0.0033 'International Tables Vol C Tables 4.2.6.8 and 6.1.1.4'
O O 0.0106 0.0060 'International Tables Vol C Tables 4.2.6.8 and 6.1.1.4'

loop_
_geom_angle_atom_site_label_1
_geom_angle_atom_site_label_2
_geom_angle_atom_site_label_3
_geom_angle
_geom_angle_site_symmetry_1
_geom_angle_site_symmetry_3
_geom_angle_publ_flag
C30 O3 C29 117.2(2) . . ?
C30 N6 C22 118.0(2) . . ?
C11 N7 H7 119.1 . . ?
C11 N7 C22 121.7(2) . . ?
C22 N7 H7 119.1 . . ?
C28 C23 C22 118.3(3) . . ?
C24 C23 C22 123.0(3) . . ?
C24 C23 C28 118.8(3) . . ?
O3 C30 C12 112.4(2) . . ?
N6 C30 O3 123.6(3) . . ?
N6 C30 C12 123.9(2) . . ?
N7 C11 C9 132.0(2) . . ?
N7 C11 C12 116.9(2) . . ?
C9 C11 C12 111.0(2) . . ?
C15 C20 N2 109.9(3) . . ?
C19 C20 N2 127.6(4) . . ?
C19 C20 C15 122.6(4) . . ?
N4 C13 C12 173.7(3) . . ?
C11 C9 C7 112.7(2) . . ?
C11 C9 C10 127.3(3) . . ?
C10 C9 C7 120.0(2) . . ?
C20 N2 H2 124.2 . . ?
C21 N2 C20 111.6(3) . . ?
C21 N2 H2 124.2 . . ?
C30 C12 C14 117.2(2) . . ?
C11 C12 C30 107.4(2) . . ?
C11 C12 C14 102.6(2) . . ?
C13 C12 C30 104.5(2) . . ?
C13 C12 C11 110.4(2) . . ?
C13 C12 C14 114.6(2) . . ?
C9 C7 C14 101.3(2) . . ?
C9 C7 C6 115.3(2) . . ?
C9 C7 C8 110.3(2) . . ?
C6 C7 C14 117.3(2) . . ?
C6 C7 C8 101.9(2) . . ?
C8 C7 C14 110.9(2) . . ?
C12 C14 C7 103.8(2) . . ?
C21 C14 C12 107.1(2) . . ?
C21 C14 C7 108.2(2) . . ?
C15 C14 C12 120.8(2) . . ?
C15 C14 C7 114.4(2) . . ?
C15 C14 C21 101.9(2) . . ?
N6 C22 N7 112.1(2) . . ?
N6 C22 C23 112.2(2) . . ?
N6 C22 H22 108.0 . . ?
N7 C22 C23 108.5(2) . . ?
N7 C22 H22 108.0 . . ?
C23 C22 H22 108.0 . . ?
C1 C6 C7 108.4(3) . . ?
C5 C6 C7 132.2(3) . . ?
C5 C6 C1 119.0(3) . . ?
O2 C8 C7 125.6(3) . . ?
O2 C8 N5 127.1(3) . . ?
N5 C8 C7 107.3(3) . . ?
C8 N5 H5 123.8 . . ?
C8 N5 C1 112.4(3) . . ?
C1 N5 H5 123.8 . . ?
O1 C21 N2 127.3(3) . . ?
O1 C21 C14 124.8(3) . . ?
N2 C21 C14 107.9(2) . . ?
C5 C4 H4 119.7 . . ?
C3 C4 H4 119.7 . . ?
C3 C4 C5 120.6(4) . . ?
C6 C1 N5 109.6(3) . . ?
C2 C1 C6 122.2(3) . . ?
C2 C1 N5 128.0(3) . . ?
C23 C28 H28 119.8 . . ?
C27 C28 C23 120.4(3) . . ?
C27 C28 H28 119.8 . . ?
C20 C15 C14 108.1(3) . . ?
C16 C15 C20 119.3(3) . . ?
C16 C15 C14 132.4(3) . . ?
C19 C18 H18 119.4 . . ?
C19 C18 C17 121.3(4) . . ?
C17 C18 H18 119.4 . . ?
C23 C24 H24 119.8 . . ?
C23 C24 C25 120.4(3) . . ?
C25 C24 H24 119.8 . . ?
N1 C10 C9 176.9(3) . . ?
C20 C19 C18 117.3(4) . . ?
C20 C19 H19 121.4 . . ?
C18 C19 H19 121.4 . . ?
O3 C29 H29A 109.5 . . ?
O3 C29 H29B 109.5 . . ?
O3 C29 H29C 109.5 . . ?
H29A C29 H29B 109.5 . . ?
H29A C29 H29C 109.5 . . ?
H29B C29 H29C 109.5 . . ?
C28 C27 H27 120.2 . . ?
C26 C27 C28 119.7(3) . . ?
C26 C27 H27 120.2 . . ?
C15 C16 H16 120.9 . . ?
C15 C16 C17 118.2(4) . . ?
C17 C16 H16 120.9 . . ?
C27 C26 H26 119.9 . . ?
C25 C26 C27 120.2(3) . . ?
C25 C26 H26 119.9 . . ?
C6 C5 C4 119.2(3) . . ?
C6 C5 H5A 120.4 . . ?
C4 C5 H5A 120.4 . . ?
C1 C2 H2A 121.2 . . ?
C1 C2 C3 117.5(4) . . ?
C3 C2 H2A 121.2 . . ?
C24 C25 H25 119.7 . . ?
C26 C25 C24 120.5(4) . . ?
C26 C25 H25 119.7 . . ?
C18 C17 C16 121.3(4) . . ?
C18 C17 H17 119.3 . . ?
C16 C17 H17 119.3 . . ?
C4 C3 C2 121.4(4) . . ?
C4 C3 H3 119.3 . . ?
C2 C3 H3 119.3 . . ?
N3 C31 C32 175.8(12) . . ?
C31 C32 H32A 109.5 . . ?
C31 C32 H32B 109.5 . . ?
C31 C32 H32C 109.5 . . ?
H32A C32 H32B 109.5 . . ?
H32A C32 H32C 109.5 . . ?
H32B C32 H32C 109.5 . . ?

loop_
_geom_bond_atom_site_label_1
_geom_bond_atom_site_label_2
_geom_bond_distance
_geom_bond_site_symmetry_2
_geom_bond_publ_flag
O1 C21 1.223(3) . ?
O3 C30 1.336(3) . ?
O3 C29 1.444(4) . ?
O2 C8 1.216(4) . ?
N1 C10 1.140(4) . ?
N4 C13 1.142(4) . ?
N6 C30 1.267(3) . ?
N6 C22 1.457(4) . ?
N7 H7 0.8600 . ?
N7 C11 1.334(3) . ?
N7 C22 1.475(3) . ?
C23 C22 1.510(4) . ?
C23 C28 1.397(4) . ?
C23 C24 1.377(4) . ?
C30 C12 1.530(4) . ?
C11 C9 1.353(4) . ?
C11 C12 1.525(4) . ?
C20 N2 1.404(5) . ?
C20 C15 1.399(5) . ?
C20 C19 1.377(5) . ?
C13 C12 1.482(4) . ?
C9 C7 1.515(4) . ?
C9 C10 1.410(4) . ?
N2 H2 0.8600 . ?
N2 C21 1.351(4) . ?
C12 C14 1.564(4) . ?
C7 C14 1.593(4) . ?
C7 C6 1.518(4) . ?
C7 C8 1.551(4) . ?
C14 C21 1.552(4) . ?
C14 C15 1.512(4) . ?
C22 H22 0.9800 . ?
C6 C1 1.392(4) . ?
C6 C5 1.378(4) . ?
C8 N5 1.355(4) . ?
N5 H5 0.8600 . ?
N5 C1 1.398(4) . ?
C4 H4 0.9300 . ?
C4 C5 1.390(5) . ?
C4 C3 1.371(6) . ?
C1 C2 1.378(5) . ?
C28 H28 0.9300 . ?
C28 C27 1.382(5) . ?
C15 C16 1.384(4) . ?
C18 H18 0.9300 . ?
C18 C19 1.377(7) . ?
C18 C17 1.381(7) . ?
C24 H24 0.9300 . ?
C24 C25 1.383(5) . ?
C19 H19 0.9300 . ?
C29 H29A 0.9600 . ?
C29 H29B 0.9600 . ?
C29 H29C 0.9600 . ?
C27 H27 0.9300 . ?
C27 C26 1.377(6) . ?
C16 H16 0.9300 . ?
C16 C17 1.389(5) . ?
C26 H26 0.9300 . ?
C26 C25 1.364(6) . ?
C5 H5A 0.9300 . ?
C2 H2A 0.9300 . ?
C2 C3 1.381(6) . ?
C25 H25 0.9300 . ?
C17 H17 0.9300 . ?
C3 H3 0.9300 . ?
C31 N3 1.069(9) . ?
C31 C32 1.401(9) . ?
C32 H32A 0.9600 . ?
C32 H32B 0.9600 . ?
C32 H32C 0.9600 . ?

loop_
_geom_torsion_atom_site_label_1
_geom_torsion_atom_site_label_2
_geom_torsion_atom_site_label_3
_geom_torsion_atom_site_label_4
_geom_torsion
_geom_torsion_site_symmetry_1
_geom_torsion_site_symmetry_2
_geom_torsion_site_symmetry_3
_geom_torsion_site_symmetry_4
_geom_torsion_publ_flag
O3 C30 C12 C11 148.9(2) . . . . ?
O3 C30 C12 C13 -93.9(3) . . . . ?
O3 C30 C12 C14 34.1(3) . . . . ?
O2 C8 N5 C1 -174.1(3) . . . . ?
N6 C30 C12 C11 -34.4(4) . . . . ?
N6 C30 C12 C13 82.8(3) . . . . ?
N6 C30 C12 C14 -149.2(3) . . . . ?
N7 C11 C9 C7 -177.5(3) . . . . ?
N7 C11 C9 C10 3.2(5) . . . . ?
N7 C11 C12 C30 35.6(3) . . . . ?
N7 C11 C12 C13 -77.7(3) . . . . ?
N7 C11 C12 C14 159.7(2) . . . . ?
C23 C28 C27 C26 0.7(6) . . . . ?
C23 C24 C25 C26 0.3(6) . . . . ?
C30 N6 C22 N7 35.0(4) . . . . ?
C30 N6 C22 C23 157.3(3) . . . . ?
C30 C12 C14 C7 144.9(2) . . . . ?
C30 C12 C14 C21 30.6(3) . . . . ?
C30 C12 C14 C15 -85.2(3) . . . . ?
C11 N7 C22 N6 -32.4(4) . . . . ?
C11 N7 C22 C23 -156.8(3) . . . . ?
C11 C9 C7 C14 18.3(3) . . . . ?
C11 C9 C7 C6 146.0(3) . . . . ?
C11 C9 C7 C8 -99.2(3) . . . . ?
C11 C12 C14 C7 27.5(2) . . . . ?
C11 C12 C14 C21 -86.8(2) . . . . ?
C11 C12 C14 C15 157.4(2) . . . . ?
C20 N2 C21 O1 -172.9(3) . . . . ?
C20 N2 C21 C14 6.4(4) . . . . ?
C20 C15 C16 C17 -0.8(5) . . . . ?
C13 C12 C14 C7 -92.1(3) . . . . ?
C13 C12 C14 C21 153.6(2) . . . . ?
C13 C12 C14 C15 37.8(4) . . . . ?
C9 C11 C12 C30 -141.8(2) . . . . ?
C9 C11 C12 C13 105.0(3) . . . . ?
C9 C11 C12 C14 -17.6(3) . . . . ?
C9 C7 C14 C12 -27.6(2) . . . . ?
C9 C7 C14 C21 85.9(2) . . . . ?
C9 C7 C14 C15 -161.3(2) . . . . ?
C9 C7 C6 C1 122.2(3) . . . . ?
C9 C7 C6 C5 -51.2(4) . . . . ?
C9 C7 C8 O2 51.6(4) . . . . ?
C9 C7 C8 N5 -127.6(3) . . . . ?
N2 C20 C15 C14 -1.7(4) . . . . ?
N2 C20 C15 C16 -178.5(3) . . . . ?
N2 C20 C19 C18 178.4(4) . . . . ?
C12 C11 C9 C7 -0.7(3) . . . . ?
C12 C11 C9 C10 -180.0(3) . . . . ?
C12 C14 C21 O1 44.7(4) . . . . ?
C12 C14 C21 N2 -134.7(2) . . . . ?
C12 C14 C15 C20 123.5(3) . . . . ?
C12 C14 C15 C16 -60.3(5) . . . . ?
C7 C14 C21 O1 -66.6(4) . . . . ?
C7 C14 C21 N2 114.0(3) . . . . ?
C7 C14 C15 C20 -111.4(3) . . . . ?
C7 C14 C15 C16 64.8(4) . . . . ?
C7 C6 C1 N5 0.1(3) . . . . ?
C7 C6 C1 C2 -176.5(3) . . . . ?
C7 C6 C5 C4 174.9(3) . . . . ?
C7 C8 N5 C1 5.1(3) . . . . ?
C14 C7 C6 C1 -118.6(3) . . . . ?
C14 C7 C6 C5 68.0(4) . . . . ?
C14 C7 C8 O2 -59.8(4) . . . . ?
C14 C7 C8 N5 121.0(3) . . . . ?
C14 C15 C16 C17 -176.7(3) . . . . ?
C22 N6 C30 O3 175.2(3) . . . . ?
C22 N6 C30 C12 -1.1(4) . . . . ?
C22 N7 C11 C9 172.0(3) . . . . ?
C22 N7 C11 C12 -4.6(4) . . . . ?
C22 C23 C28 C27 178.5(3) . . . . ?
C22 C23 C24 C25 -179.0(3) . . . . ?
C6 C7 C14 C12 -154.1(2) . . . . ?
C6 C7 C14 C21 -40.5(3) . . . . ?
C6 C7 C14 C15 72.3(3) . . . . ?
C6 C7 C8 O2 174.6(3) . . . . ?
C6 C7 C8 N5 -4.6(3) . . . . ?
C6 C1 C2 C3 1.0(5) . . . . ?
C8 C7 C14 C12 89.4(2) . . . . ?
C8 C7 C14 C21 -157.0(2) . . . . ?
C8 C7 C14 C15 -44.2(3) . . . . ?
C8 C7 C6 C1 2.7(3) . . . . ?
C8 C7 C6 C5 -170.7(3) . . . . ?
C8 N5 C1 C6 -3.4(4) . . . . ?
C8 N5 C1 C2 173.0(3) . . . . ?
N5 C1 C2 C3 -175.0(4) . . . . ?
C21 C14 C15 C20 5.1(3) . . . . ?
C21 C14 C15 C16 -178.7(3) . . . . ?
C1 C6 C5 C4 2.0(5) . . . . ?
C1 C2 C3 C4 0.3(6) . . . . ?
C28 C23 C22 N6 171.6(3) . . . . ?
C28 C23 C22 N7 -64.0(3) . . . . ?
C28 C23 C24 C25 1.1(5) . . . . ?
C28 C27 C26 C25 0.7(6) . . . . ?
C15 C20 N2 C21 -3.1(4) . . . . ?
C15 C20 C19 C18 -1.6(6) . . . . ?
C15 C14 C21 O1 172.4(3) . . . . ?
C15 C14 C21 N2 -6.9(3) . . . . ?
C15 C16 C17 C18 0.5(6) . . . . ?
C24 C23 C22 N6 -8.3(4) . . . . ?
C24 C23 C22 N7 116.0(3) . . . . ?
C24 C23 C28 C27 -1.6(5) . . . . ?
C10 C9 C7 C14 -162.4(3) . . . . ?
C10 C9 C7 C6 -34.7(4) . . . . ?
C10 C9 C7 C8 80.1(3) . . . . ?
C19 C20 N2 C21 177.0(4) . . . . ?
C19 C20 C15 C14 178.2(3) . . . . ?
C19 C20 C15 C16 1.4(5) . . . . ?
C19 C18 C17 C16 -0.6(7) . . . . ?
C29 O3 C30 N6 9.8(4) . . . . ?
C29 O3 C30 C12 -173.5(3) . . . . ?
C27 C26 C25 C24 -1.2(7) . . . . ?
C5 C6 C1 N5 174.5(3) . . . . ?
C5 C6 C1 C2 -2.1(5) . . . . ?
C5 C4 C3 C2 -0.3(7) . . . . ?
C17 C18 C19 C20 1.1(7) . . . . ?
C3 C4 C5 C6 -0.9(6) . . . . ?
